data_4071019
loop_
_publ_author_name
'Mothes, Emmanuelle'
'Sentets, Stephane'
'Luquin, Maria Asuncion'
'Mathieu, Ren\'e'
'Lugan, No\"el'
'Lavigne, Guy'

_publ_section_title
;
 New Insight into the Reactivity of Pyridine-Functionalized Phosphine
 Complexes of Ruthenium(II) with Respect to Olefin Metathesis and Transfer
 Hydrogenation
;
_journal_issue 6
_journal_name_full Organometallics
_journal_page_first 1193
_journal_paper_doi 10.1021/om7012106
_journal_volume 27
_journal_year 2008
_chemical_compound_source 'synthesis as described'
_chemical_formula_moiety 'C73 H63 Cl4 N P4 Ru2, 1.5(C H2 Cl2)'
_chemical_formula_sum 'C74.5 H66 Cl7 N P4 Ru2'
_chemical_formula_weight 1549.45
_chemical_name_systematic
;
 ?
;
_space_group_IT_number 14
_symmetry_cell_setting monoclinic
_symmetry_space_group_name_Hall '-P 2yn'
_symmetry_space_group_name_H-M 'P 1 21/n 1'
_atom_sites_solution_hydrogens geom
_atom_sites_solution_primary direct
_atom_sites_solution_secondary difmap
_audit_creation_date 2006-09-25T14:58:11-00:00
_audit_creation_method 'WinGX routine CIF_UPDATE'
_cell_angle_alpha 90.0
_cell_angle_beta 109.211(11)
_cell_angle_gamma 90.0
_cell_formula_units_Z 4
_cell_length_a 14.196(2)
_cell_length_b 33.708(3)
_cell_length_c 16.8163(14)
_cell_measurement_reflns_used 9999
_cell_measurement_temperature 180(2)
_cell_measurement_theta_max 30.44
_cell_measurement_theta_min 2.95
_cell_measurement_wavelength 0.71073
_cell_volume 7598.8(15)
_computing_structure_refinement 'SHELXL-97 (Sheldrick, 1997)'
_diffrn_ambient_temperature 180(2)
_diffrn_measured_fraction_theta_full 0.998
_diffrn_measured_fraction_theta_max 0.998
_diffrn_measurement_device_type 'Xcalibur Oxford Diffraction'
_diffrn_measurement_method \w
_diffrn_radiation_monochromator graphite
_diffrn_radiation_probe x-ray
_diffrn_radiation_type MoK\a
_diffrn_radiation_wavelength 0.71073
_diffrn_reflns_av_R_equivalents 0.184
_diffrn_reflns_av_unetI/netI 0.262
_diffrn_reflns_limit_h_max 12
_diffrn_reflns_limit_h_min -16
_diffrn_reflns_limit_k_max 40
_diffrn_reflns_limit_k_min -40
_diffrn_reflns_limit_l_max 19
_diffrn_reflns_limit_l_min -19
_diffrn_reflns_number 48702
_diffrn_reflns_theta_full 25
_diffrn_reflns_theta_max 25
_diffrn_reflns_theta_min 2.74
_diffrn_standards_decay_% 0
_diffrn_standards_interval_count 0
_diffrn_standards_number 0
_exptl_absorpt_coefficient_mu 0.768
_exptl_absorpt_correction_T_max 0.8542
_exptl_absorpt_correction_T_min 0.6870
_exptl_absorpt_correction_type refdelf
_exptl_absorpt_process_details
;
Parkin S,Moezzi B & Hope H, (1995) J. Appl. Cryst. 28, 53-56
Cubic fit to sin(theta)/lambda - 24 parameters
;
_exptl_crystal_colour yellow
_exptl_crystal_density_diffrn 1.354
_exptl_crystal_density_method 'not measured'
_exptl_crystal_description needle
_exptl_crystal_F_000 3148
_exptl_crystal_size_max 0.20
_exptl_crystal_size_mid 0.05
_exptl_crystal_size_min 0.05
_refine_diff_density_max 2.060
_refine_diff_density_min -1.284
_refine_diff_density_rms 0.168
_refine_ls_extinction_method none
_refine_ls_goodness_of_fit_ref 0.933
_refine_ls_hydrogen_treatment constr
_refine_ls_matrix_type full
_refine_ls_number_parameters 626
_refine_ls_number_reflns 13339
_refine_ls_number_restraints 0
_refine_ls_restrained_S_all 0.933
_refine_ls_R_factor_all 0.2021
_refine_ls_R_factor_gt 0.1124
_refine_ls_shift/su_max 0.000
_refine_ls_shift/su_mean 0.000
_refine_ls_structure_factor_coef Fsqd
_refine_ls_weighting_details 'calc w=1/[\s^2^(Fo^2^)+(0.1277P)^2^+0.0000P] where P=(Fo^2^+2Fc^2^)/3'
_refine_ls_weighting_scheme calc
_refine_ls_wR_factor_gt 0.2635
_refine_ls_wR_factor_ref 0.3027
_reflns_number_gt 5387
_reflns_number_total 13339
_reflns_threshold_expression >2sigma(I)
_cod_data_source_file om7012106-file003.cif
_cod_data_source_block complex_21a
_cod_original_cell_volume 7598.7(16)
_cod_original_sg_symbol_Hall '-P 2yn '
_cod_original_sg_symbol_H-M 'P 21/n'
_cod_original_formula_sum 'C74.50 H66 Cl7 N P4 Ru2'
_cod_database_code 4071019

loop_
_symmetry_equiv_pos_as_xyz
'x, y, z'
'-x+1/2, y+1/2, -z+1/2'
'-x, -y, -z'
'x-1/2, -y-1/2, z-1/2'

loop_
_atom_site_label
_atom_site_type_symbol
_atom_site_fract_x
_atom_site_fract_y
_atom_site_fract_z
_atom_site_U_iso_or_equiv
_atom_site_adp_type
_atom_site_occupancy
_atom_site_symmetry_multiplicity
_atom_site_calc_flag
_atom_site_refinement_flags
C1 C 0.0192(10) 0.0197(4) 0.3545(9) 0.044(4) Uani 1 1 d .
H1A H -0.0389 0.0079 0.3635 0.053 Uiso 1 1 calc R
H1B H 0.0558 -0.0016 0.3389 0.053 Uiso 1 1 calc R
C12 C 0.0822(10) 0.0364(4) 0.4340(9) 0.036(3) Uani 1 1 d .
C13 C 0.1296(11) 0.0121(4) 0.4977(10) 0.043(4) Uani 1 1 d .
H13 H 0.1231 -0.0153 0.4916 0.052 Uiso 1 1 calc R
C14 C 0.1881(10) 0.0287(5) 0.5726(9) 0.049(4) Uani 1 1 d .
H14 H 0.2165 0.0131 0.6202 0.059 Uiso 1 1 calc R
C15 C 0.2031(11) 0.0692(4) 0.5744(9) 0.042(4) Uani 1 1 d .
H15 H 0.2501 0.0805 0.6214 0.051 Uiso 1 1 calc R
C16 C 0.1512(10) 0.0933(5) 0.5098(9) 0.039(4) Uani 1 1 d .
C17 C 0.1679(9) 0.1359(4) 0.5187(8) 0.040(4) Uani 1 1 d .
H17A H 0.1397 0.1484 0.4648 0.060 Uiso 1 1 calc R
H17B H 0.2382 0.1412 0.5402 0.060 Uiso 1 1 calc R
H17C H 0.1367 0.1463 0.5570 0.060 Uiso 1 1 calc R
C21 C 0.0573(7) 0.0428(3) 0.2026(6) 0.046(4) Uani 1 1 d G
C22 C 0.1556(8) 0.0315(3) 0.2436(5) 0.053(4) Uani 1 1 d G
H22 H 0.1794 0.0295 0.3020 0.063 Uiso 1 1 calc R
C23 C 0.2183(7) 0.0233(4) 0.1973(8) 0.075(6) Uani 1 1 d G
H23 H 0.2840 0.0158 0.2247 0.090 Uiso 1 1 calc R
C24 C 0.1827(9) 0.0263(4) 0.1100(8) 0.090(7) Uani 1 1 d G
H24 H 0.2246 0.0208 0.0790 0.109 Uiso 1 1 calc R
C25 C 0.0844(10) 0.0375(4) 0.0690(5) 0.094(7) Uani 1 1 d G
H25 H 0.0606 0.0395 0.0106 0.113 Uiso 1 1 calc R
C26 C 0.0217(7) 0.0457(4) 0.1153(6) 0.067(5) Uani 1 1 d G
H26 H -0.0441 0.0533 0.0879 0.081 Uiso 1 1 calc R
C31 C -0.1403(7) 0.0291(3) 0.2024(7) 0.050(4) Uani 1 1 d G
C32 C -0.1362(9) -0.0083(4) 0.1688(8) 0.077(6) Uani 1 1 d G
H32 H -0.0748 -0.0198 0.1745 0.093 Uiso 1 1 calc R
C33 C -0.2239(12) -0.0284(3) 0.1266(9) 0.112(8) Uani 1 1 d G
H33 H -0.2211 -0.0535 0.1041 0.135 Uiso 1 1 calc R
C34 C -0.3157(10) -0.0112(5) 0.1180(11) 0.149(13) Uani 1 1 d G
H34 H -0.3743 -0.0247 0.0898 0.178 Uiso 1 1 calc R
C35 C -0.3198(7) 0.0262(5) 0.1516(11) 0.157(13) Uani 1 1 d G
H35 H -0.3812 0.0377 0.1458 0.188 Uiso 1 1 calc R
C36 C -0.2321(9) 0.0463(3) 0.1938(8) 0.078(6) Uani 1 1 d G
H36 H -0.2349 0.0713 0.2162 0.094 Uiso 1 1 calc R
C41 C 0.1051(6) 0.1955(2) 0.3219(6) 0.044(4) Uani 1 1 d G
C42 C 0.2019(5) 0.2051(3) 0.3715(6) 0.045(4) Uani 1 1 d G
H42 H 0.2520 0.1861 0.3826 0.054 Uiso 1 1 calc R
C43 C 0.2237(6) 0.2431(3) 0.4045(5) 0.048(4) Uani 1 1 d G
H43 H 0.2885 0.2495 0.4377 0.057 Uiso 1 1 calc R
C44 C 0.1488(8) 0.2715(2) 0.3880(6) 0.058(5) Uani 1 1 d G
H44 H 0.1635 0.2969 0.4101 0.069 Uiso 1 1 calc R
C45 C 0.0521(7) 0.2620(2) 0.3384(6) 0.047(4) Uani 1 1 d G
H45 H 0.0020 0.2810 0.3273 0.057 Uiso 1 1 calc R
C46 C 0.0302(5) 0.2240(3) 0.3053(5) 0.040(4) Uani 1 1 d G
H46 H -0.0345 0.2176 0.2722 0.048 Uiso 1 1 calc R
C51 C 0.0083(7) 0.1576(3) 0.1634(5) 0.049(4) Uani 1 1 d G
C52 C 0.0382(8) 0.1910(3) 0.1297(6) 0.071(6) Uani 1 1 d G
H52 H 0.0890 0.2070 0.1635 0.085 Uiso 1 1 calc R
C53 C -0.0079(9) 0.2005(3) 0.0453(7) 0.078(7) Uani 1 1 d G
H53 H 0.0120 0.2229 0.0227 0.094 Uiso 1 1 calc R
C54 C -0.0839(8) 0.1766(4) -0.0052(5) 0.068(5) Uani 1 1 d G
H54 H -0.1148 0.1830 -0.0616 0.081 Uiso 1 1 calc R
C55 C -0.1138(7) 0.1432(3) 0.0286(6) 0.051(4) Uani 1 1 d G
H55 H -0.1647 0.1272 -0.0053 0.061 Uiso 1 1 calc R
C56 C -0.0677(7) 0.1337(3) 0.1129(6) 0.043(4) Uani 1 1 d G
H56 H -0.0877 0.1113 0.1355 0.052 Uiso 1 1 calc R
C61 C 0.1944(6) 0.1257(3) 0.2766(7) 0.045(4) Uani 1 1 d G
C62 C 0.2264(9) 0.1283(3) 0.2071(6) 0.064(5) Uani 1 1 d G
H62 H 0.1843 0.1388 0.1568 0.077 Uiso 1 1 calc R
C63 C 0.3213(10) 0.1154(4) 0.2127(8) 0.090(8) Uani 1 1 d G
H63 H 0.3427 0.1172 0.1661 0.108 Uiso 1 1 calc R
C64 C 0.3842(7) 0.0997(4) 0.2878(10) 0.101(8) Uani 1 1 d G
H64 H 0.4477 0.0910 0.2916 0.122 Uiso 1 1 calc R
C65 C 0.3522(7) 0.0970(3) 0.3574(7) 0.077(6) Uani 1 1 d G
H65 H 0.3943 0.0865 0.4077 0.092 Uiso 1 1 calc R
C66 C 0.2573(7) 0.1100(3) 0.3518(6) 0.050(4) Uani 1 1 d G
H66 H 0.2359 0.1082 0.3983 0.059 Uiso 1 1 calc R
C71 C -0.2578(7) 0.2365(3) 0.2723(5) 0.034(3) Uani 1 1 d G
C72 C -0.2921(6) 0.2168(2) 0.1955(6) 0.047(4) Uani 1 1 d G
H72 H -0.3213 0.1919 0.1921 0.056 Uiso 1 1 calc R
C73 C -0.2828(7) 0.2344(3) 0.1237(5) 0.061(5) Uani 1 1 d G
H73 H -0.3057 0.2212 0.0723 0.073 Uiso 1 1 calc R
C74 C -0.2391(8) 0.2716(3) 0.1287(6) 0.062(5) Uani 1 1 d G
H74 H -0.2329 0.2834 0.0806 0.075 Uiso 1 1 calc R
C75 C -0.2048(7) 0.2913(2) 0.2055(7) 0.051(4) Uani 1 1 d G
H75 H -0.1756 0.3162 0.2089 0.062 Uiso 1 1 calc R
C76 C -0.2141(7) 0.2737(3) 0.2774(5) 0.058(5) Uani 1 1 d G
H76 H -0.1911 0.2869 0.3288 0.070 Uiso 1 1 calc R
C81 C -0.2043(6) 0.2419(3) 0.4536(4) 0.038(4) Uani 1 1 d G
C82 C -0.1049(6) 0.2513(3) 0.4672(5) 0.035(3) Uani 1 1 d G
H82 H -0.0740 0.2429 0.4293 0.043 Uiso 1 1 calc R
C83 C -0.0517(5) 0.2734(3) 0.5375(6) 0.057(5) Uani 1 1 d G
H83 H 0.0148 0.2797 0.5466 0.068 Uiso 1 1 calc R
C84 C -0.0980(7) 0.2860(3) 0.5942(5) 0.063(5) Uani 1 1 d G
H84 H -0.0624 0.3008 0.6412 0.075 Uiso 1 1 calc R
C85 C -0.1974(7) 0.2766(3) 0.5806(5) 0.056(5) Uani 1 1 d G
H85 H -0.2283 0.2851 0.6185 0.067 Uiso 1 1 calc R
C86 C -0.2506(5) 0.2545(3) 0.5103(5) 0.038(4) Uani 1 1 d G
H86 H -0.3171 0.2482 0.5012 0.046 Uiso 1 1 calc R
C91 C -0.4041(5) 0.2263(3) 0.3430(6) 0.034(3) Uani 1 1 d G
C92 C -0.4234(6) 0.2668(3) 0.3405(6) 0.047(4) Uani 1 1 d G
H92 H -0.3712 0.2848 0.3507 0.056 Uiso 1 1 calc R
C93 C -0.5207(8) 0.2803(2) 0.3229(6) 0.055(4) Uani 1 1 d G
H93 H -0.5336 0.3073 0.3213 0.066 Uiso 1 1 calc R
C94 C -0.5986(5) 0.2533(3) 0.3077(6) 0.046(4) Uani 1 1 d G
H94 H -0.6637 0.2623 0.2960 0.055 Uiso 1 1 calc R
C95 C -0.5794(6) 0.2128(3) 0.3102(6) 0.057(5) Uani 1 1 d G
H95 H -0.6315 0.1947 0.3000 0.068 Uiso 1 1 calc R
C96 C -0.4821(7) 0.1993(2) 0.3278(6) 0.050(4) Uani 1 1 d G
H96 H -0.4692 0.1722 0.3294 0.059 Uiso 1 1 calc R
C101 C -0.3229(6) 0.1615(3) 0.5490(6) 0.035(3) Uani 1 1 d G
C102 C -0.4243(6) 0.1581(3) 0.5050(5) 0.057(5) Uani 1 1 d G
H102 H -0.4460 0.1432 0.4557 0.068 Uiso 1 1 calc R
C103 C -0.4933(5) 0.1770(3) 0.5346(6) 0.057(5) Uani 1 1 d G
H103 H -0.5611 0.1747 0.5052 0.069 Uiso 1 1 calc R
C104 C -0.4609(7) 0.1992(3) 0.6082(6) 0.067(5) Uani 1 1 d G
H104 H -0.5070 0.2118 0.6281 0.081 Uiso 1 1 calc R
C105 C -0.3594(8) 0.2026(3) 0.6522(5) 0.060(5) Uani 1 1 d G
H105 H -0.3377 0.2175 0.7014 0.072 Uiso 1 1 calc R
C106 C -0.2905(5) 0.1838(3) 0.6226(6) 0.059(5) Uani 1 1 d G
H106 H -0.2226 0.1861 0.6520 0.071 Uiso 1 1 calc R
C111 C -0.2894(7) 0.0847(2) 0.5177(7) 0.038(4) Uani 1 1 d G
C112 C -0.3339(7) 0.0594(3) 0.4506(6) 0.051(4) Uani 1 1 d G
H112 H -0.3362 0.0663 0.3965 0.061 Uiso 1 1 calc R
C113 C -0.3752(8) 0.0237(3) 0.4644(9) 0.078(6) Uani 1 1 d G
H113 H -0.4050 0.0068 0.4195 0.094 Uiso 1 1 calc R
C114 C -0.3718(9) 0.0134(3) 0.5453(11) 0.089(7) Uani 1 1 d G
H114 H -0.3994 -0.0105 0.5545 0.106 Uiso 1 1 calc R
C115 C -0.3273(9) 0.0387(4) 0.6124(8) 0.087(7) Uani 1 1 d G
H115 H -0.3250 0.0318 0.6665 0.105 Uiso 1 1 calc R
C116 C -0.2861(8) 0.0744(3) 0.5986(6) 0.063(5) Uani 1 1 d G
H116 H -0.2563 0.0913 0.6435 0.075 Uiso 1 1 calc R
C121 C -0.1178(5) 0.1348(3) 0.5859(5) 0.040(4) Uani 1 1 d G
C122 C -0.0708(6) 0.1711(3) 0.6109(5) 0.039(4) Uani 1 1 d G
H122 H -0.1042 0.1946 0.5901 0.047 Uiso 1 1 calc R
C123 C 0.0262(7) 0.1723(3) 0.6669(6) 0.060(5) Uani 1 1 d G
H123 H 0.0577 0.1965 0.6836 0.072 Uiso 1 1 calc R
C124 C 0.0762(5) 0.1372(3) 0.6980(5) 0.048(4) Uani 1 1 d G
H124 H 0.1411 0.1380 0.7355 0.057 Uiso 1 1 calc R
C125 C 0.0292(7) 0.1009(3) 0.6730(6) 0.055(4) Uani 1 1 d G
H125 H 0.0627 0.0774 0.6938 0.067 Uiso 1 1 calc R
C126 C -0.0678(7) 0.0997(3) 0.6170(6) 0.054(4) Uani 1 1 d G
H126 H -0.0992 0.0754 0.6002 0.065 Uiso 1 1 calc R
N1 N 0.0870(8) 0.0769(3) 0.4354(7) 0.034(3) Uani 1 1 d .
P1 P -0.0238(3) 0.05385(12) 0.2660(2) 0.0390(10) Uani 1 1 d .
P2 P 0.0733(3) 0.14502(11) 0.2768(2) 0.0358(9) Uani 1 1 d .
P3 P -0.2733(3) 0.21033(12) 0.3626(2) 0.0353(9) Uani 1 1 d .
P4 P -0.2406(3) 0.13440(12) 0.5037(2) 0.0355(9) Uani 1 1 d .
Cl1 Cl -0.1668(2) 0.14378(11) 0.25035(19) 0.0403(9) Uani 1 1 d .
Cl2 Cl -0.0471(2) 0.16233(10) 0.4333(2) 0.0336(8) Uani 1 1 d .
Cl3 Cl -0.1432(2) 0.07863(11) 0.3947(2) 0.0400(9) Uani 1 1 d .
Cl4 Cl -0.3745(3) 0.12006(13) 0.2838(3) 0.0577(12) Uani 1 1 d .
Ru1 Ru -0.02124(8) 0.10956(3) 0.33820(7) 0.0308(3) Uani 1 1 d .
Ru2 Ru -0.22097(8) 0.14623(4) 0.37624(7) 0.0326(3) Uani 1 1 d .

loop_
_atom_site_aniso_label
_atom_site_aniso_U_11
_atom_site_aniso_U_22
_atom_site_aniso_U_33
_atom_site_aniso_U_23
_atom_site_aniso_U_13
_atom_site_aniso_U_12
C1 0.037(9) 0.055(10) 0.055(10) -0.002(8) 0.035(8) 0.007(7)
C12 0.031(8) 0.050(10) 0.036(9) -0.004(7) 0.023(7) 0.007(7)
C13 0.036(9) 0.038(9) 0.063(11) 0.005(8) 0.027(9) 0.002(7)
C14 0.029(8) 0.095(14) 0.033(9) 0.014(9) 0.022(7) 0.005(8)
C15 0.040(9) 0.038(10) 0.039(9) 0.006(7) 0.000(7) 0.002(7)
C16 0.026(8) 0.064(11) 0.036(9) 0.002(8) 0.022(7) 0.003(7)
C17 0.017(7) 0.068(12) 0.033(8) -0.003(7) 0.006(6) -0.007(7)
C21 0.050(10) 0.066(11) 0.028(8) 0.003(7) 0.018(8) 0.000(8)
C22 0.056(11) 0.047(10) 0.068(12) -0.012(8) 0.037(10) -0.016(8)
C23 0.079(14) 0.102(16) 0.057(12) 0.021(11) 0.038(11) 0.030(11)
C24 0.110(19) 0.087(16) 0.100(18) 0.014(13) 0.069(16) -0.013(13)
C25 0.14(2) 0.131(19) 0.027(10) 0.020(10) 0.045(13) 0.043(16)
C26 0.036(10) 0.131(17) 0.039(10) -0.009(10) 0.019(8) 0.002(10)
C31 0.049(10) 0.046(10) 0.047(10) -0.006(8) 0.005(8) -0.012(8)
C32 0.086(15) 0.069(14) 0.067(13) -0.014(10) 0.011(11) 0.003(12)
C33 0.12(2) 0.081(17) 0.11(2) -0.033(14) 0.013(17) -0.028(16)
C34 0.053(15) 0.16(3) 0.22(3) -0.11(2) 0.025(18) -0.018(16)
C35 0.087(19) 0.13(2) 0.20(3) -0.11(2) -0.020(19) -0.020(16)
C36 0.040(11) 0.098(15) 0.091(15) -0.051(12) 0.012(10) -0.014(10)
C41 0.016(7) 0.074(11) 0.045(9) 0.016(8) 0.015(7) 0.020(7)
C42 0.036(9) 0.061(11) 0.045(9) 0.010(8) 0.025(8) 0.003(8)
C43 0.049(10) 0.046(11) 0.048(10) -0.009(8) 0.015(8) -0.008(8)
C44 0.090(14) 0.066(12) 0.030(9) -0.018(8) 0.037(10) -0.029(11)
C45 0.071(12) 0.037(10) 0.046(10) -0.014(7) 0.036(9) 0.003(8)
C46 0.026(8) 0.048(10) 0.053(10) -0.001(7) 0.023(7) -0.003(7)
C51 0.071(12) 0.046(10) 0.050(10) 0.003(8) 0.049(9) 0.009(8)
C52 0.107(16) 0.076(13) 0.056(12) 0.019(9) 0.061(12) -0.012(11)
C53 0.091(16) 0.094(16) 0.076(14) 0.051(12) 0.064(13) 0.045(13)
C54 0.103(16) 0.052(12) 0.064(13) 0.000(10) 0.050(13) 0.004(11)
C55 0.038(9) 0.082(13) 0.036(9) 0.002(8) 0.018(8) 0.008(9)
C56 0.051(10) 0.054(10) 0.034(9) 0.003(7) 0.029(8) -0.007(8)
C61 0.033(8) 0.066(11) 0.048(10) -0.020(8) 0.031(8) -0.018(8)
C62 0.083(14) 0.043(11) 0.078(13) 0.002(9) 0.042(11) -0.004(9)
C63 0.15(2) 0.054(13) 0.13(2) -0.014(12) 0.126(19) -0.015(13)
C64 0.071(15) 0.12(2) 0.11(2) 0.011(15) 0.028(15) -0.030(14)
C65 0.053(11) 0.060(12) 0.140(19) 0.006(12) 0.060(13) -0.017(9)
C66 0.019(8) 0.055(10) 0.079(12) 0.001(9) 0.023(8) -0.010(7)
C71 0.022(7) 0.054(10) 0.028(8) 0.002(7) 0.009(6) 0.010(7)
C72 0.027(8) 0.065(11) 0.050(10) 0.020(8) 0.016(8) 0.017(7)
C73 0.054(11) 0.100(15) 0.032(9) 0.031(9) 0.016(8) 0.026(10)
C74 0.056(11) 0.103(16) 0.041(11) 0.026(10) 0.034(9) 0.026(11)
C75 0.058(11) 0.050(10) 0.051(11) 0.028(8) 0.025(9) 0.002(8)
C76 0.034(9) 0.069(13) 0.080(13) 0.011(10) 0.031(9) 0.013(9)
C81 0.049(9) 0.042(9) 0.027(8) 0.015(6) 0.020(7) 0.001(7)
C82 0.026(8) 0.054(10) 0.030(8) 0.003(7) 0.015(7) 0.010(7)
C83 0.064(12) 0.070(12) 0.037(10) -0.006(8) 0.016(9) -0.005(9)
C84 0.067(13) 0.076(13) 0.045(11) -0.007(9) 0.018(10) -0.017(10)
C85 0.083(13) 0.065(12) 0.016(8) -0.002(7) 0.011(8) -0.004(10)
C86 0.022(7) 0.054(10) 0.047(9) -0.010(7) 0.023(7) -0.001(7)
C91 0.031(8) 0.043(9) 0.035(8) 0.006(7) 0.019(7) 0.009(7)
C92 0.034(9) 0.066(12) 0.043(9) 0.014(8) 0.018(8) 0.001(8)
C93 0.062(12) 0.066(12) 0.042(10) 0.023(8) 0.026(9) 0.019(10)
C94 0.020(8) 0.077(12) 0.041(9) -0.002(8) 0.009(7) 0.020(8)
C95 0.044(10) 0.090(14) 0.042(10) 0.004(9) 0.021(8) -0.007(9)
C96 0.036(9) 0.064(11) 0.055(11) -0.004(8) 0.022(8) 0.005(8)
C101 0.012(7) 0.061(10) 0.035(8) 0.004(7) 0.014(6) 0.002(6)
C102 0.031(9) 0.092(14) 0.057(11) -0.018(9) 0.028(8) -0.016(8)
C103 0.043(10) 0.090(14) 0.037(10) -0.015(9) 0.011(8) 0.011(9)
C104 0.061(12) 0.097(15) 0.064(12) 0.015(11) 0.048(11) 0.030(11)
C105 0.045(11) 0.085(13) 0.050(11) -0.015(9) 0.017(9) 0.004(9)
C106 0.050(11) 0.074(12) 0.063(12) -0.005(9) 0.032(10) -0.013(9)
C111 0.022(7) 0.053(10) 0.049(9) 0.021(8) 0.025(7) 0.005(7)
C112 0.026(8) 0.044(10) 0.091(13) -0.009(9) 0.032(9) -0.015(7)
C113 0.036(10) 0.082(16) 0.125(19) -0.004(13) 0.038(12) 0.000(10)
C114 0.073(15) 0.061(14) 0.14(2) -0.007(15) 0.043(15) -0.004(11)
C115 0.087(16) 0.081(16) 0.12(2) 0.049(14) 0.070(15) 0.029(12)
C116 0.051(11) 0.061(12) 0.077(13) 0.015(10) 0.023(10) 0.000(9)
C121 0.031(8) 0.074(12) 0.026(8) -0.008(7) 0.024(7) -0.005(8)
C122 0.036(9) 0.069(11) 0.024(8) -0.003(7) 0.024(7) 0.010(8)
C123 0.021(8) 0.103(15) 0.045(10) -0.007(9) -0.003(7) -0.023(9)
C124 0.026(8) 0.087(13) 0.032(8) 0.012(8) 0.012(7) 0.022(9)
C125 0.037(9) 0.084(14) 0.049(10) 0.004(9) 0.020(8) 0.006(9)
C126 0.023(8) 0.089(14) 0.040(9) -0.005(9) -0.003(7) 0.011(8)
N1 0.046(7) 0.023(7) 0.040(7) -0.016(5) 0.025(6) -0.014(5)
P1 0.034(2) 0.054(3) 0.035(2) 0.0020(18) 0.0198(18) 0.0002(19)
P2 0.031(2) 0.047(2) 0.039(2) 0.0027(18) 0.0243(18) 0.0023(18)
P3 0.025(2) 0.055(3) 0.028(2) 0.0026(17) 0.0121(17) 0.0050(17)
P4 0.0217(19) 0.054(3) 0.034(2) 0.0032(17) 0.0130(17) -0.0025(17)
Cl1 0.0316(19) 0.069(3) 0.0224(17) -0.0003(17) 0.0117(15) 0.0057(18)
Cl2 0.0235(17) 0.052(2) 0.0271(18) 0.0017(15) 0.0110(15) -0.0030(15)
Cl3 0.0258(18) 0.057(2) 0.043(2) 0.0024(17) 0.0189(17) -0.0034(16)
Cl4 0.025(2) 0.084(3) 0.059(3) -0.016(2) 0.0072(19) 0.0019(19)
Ru1 0.0236(6) 0.0442(7) 0.0287(6) 0.0003(5) 0.0142(5) 0.0003(5)
Ru2 0.0201(6) 0.0520(8) 0.0262(6) -0.0012(5) 0.0083(5) -0.0003(5)

loop_
_atom_type_symbol
_atom_type_description
_atom_type_scat_dispersion_real
_atom_type_scat_dispersion_imag
_atom_type_scat_source
C C 0.0033 0.0016 'International Tables Vol C Tables 4.2.6.8 and 6.1.1.4'
H H 0 0 'International Tables Vol C Tables 4.2.6.8 and 6.1.1.4'
N N 0.0061 0.0033 'International Tables Vol C Tables 4.2.6.8 and 6.1.1.4'
P P 0.1023 0.0942 'International Tables Vol C Tables 4.2.6.8 and 6.1.1.4'
Cl Cl 0.1484 0.1585 'International Tables Vol C Tables 4.2.6.8 and 6.1.1.4'
Ru Ru -1.2594 0.8363 'International Tables Vol C Tables 4.2.6.8 and 6.1.1.4'

loop_
_geom_angle_atom_site_label_1
_geom_angle_atom_site_label_2
_geom_angle_atom_site_label_3
_geom_angle
C12 C1 P1 116.4(11)
C12 C1 H1A 108.2
P1 C1 H1A 108.2
C12 C1 H1B 108.2
P1 C1 H1B 108.2
H1A C1 H1B 107.3
C13 C12 N1 125.9(14)
C13 C12 C1 119.5(14)
N1 C12 C1 114.5(12)
C12 C13 C14 118.4(15)
C12 C13 H13 120.8
C14 C13 H13 120.8
C13 C14 C15 117.6(14)
C13 C14 H14 121.2
C15 C14 H14 121.2
C16 C15 C14 122.2(15)
C16 C15 H15 118.9
C14 C15 H15 118.9
C15 C16 N1 120.1(14)
C15 C16 C17 118.6(14)
N1 C16 C17 121.2(12)
C16 C17 H17A 109.5
C16 C17 H17B 109.5
H17A C17 H17B 109.5
C16 C17 H17C 109.5
H17A C17 H17C 109.5
H17B C17 H17C 109.5
C22 C21 C26 120.0
C22 C21 P1 118.9(6)
C26 C21 P1 121.1(6)
C21 C22 C23 120.0
C21 C22 H22 120.0
C23 C22 H22 120.0
C24 C23 C22 120.0
C24 C23 H23 120.0
C22 C23 H23 120.0
C23 C24 C25 120.0
C23 C24 H24 120.0
C25 C24 H24 120.0
C24 C25 C26 120.0
C24 C25 H25 120.0
C26 C25 H25 120.0
C25 C26 C21 120.0
C25 C26 H26 120.0
C21 C26 H26 120.0
C32 C31 C36 120.0
C32 C31 P1 119.7(7)
C36 C31 P1 120.1(7)
C33 C32 C31 120.0
C33 C32 H32 120.0
C31 C32 H32 120.0
C32 C33 C34 120.0
C32 C33 H33 120.0
C34 C33 H33 120.0
C35 C34 C33 120.0
C35 C34 H34 120.0
C33 C34 H34 120.0
C36 C35 C34 120.0
C36 C35 H35 120.0
C34 C35 H35 120.0
C35 C36 C31 120.0
C35 C36 H36 120.0
C31 C36 H36 120.0
C42 C41 C46 120.0
C42 C41 P2 121.1(5)
C46 C41 P2 118.9(5)
C41 C42 C43 120.0
C41 C42 H42 120.0
C43 C42 H42 120.0
C44 C43 C42 120.0
C44 C43 H43 120.0
C42 C43 H43 120.0
C43 C44 C45 120.0
C43 C44 H44 120.0
C45 C44 H44 120.0
C44 C45 C46 120.0
C44 C45 H45 120.0
C46 C45 H45 120.0
C45 C46 C41 120.0
C45 C46 H46 120.0
C41 C46 H46 120.0
C52 C51 C56 120.0
C52 C51 P2 119.0(6)
C56 C51 P2 121.0(6)
C51 C52 C53 120.0
C51 C52 H52 120.0
C53 C52 H52 120.0
C54 C53 C52 120.0
C54 C53 H53 120.0
C52 C53 H53 120.0
C53 C54 C55 120.0
C53 C54 H54 120.0
C55 C54 H54 120.0
C56 C55 C54 120.0
C56 C55 H55 120.0
C54 C55 H55 120.0
C55 C56 C51 120.0
C55 C56 H56 120.0
C51 C56 H56 120.0
C62 C61 C66 120.0
C62 C61 P2 122.8(6)
C66 C61 P2 117.0(6)
C63 C62 C61 120.0
C63 C62 H62 120.0
C61 C62 H62 120.0
C62 C63 C64 120.0
C62 C63 H63 120.0
C64 C63 H63 120.0
C65 C64 C63 120.0
C65 C64 H64 120.0
C63 C64 H64 120.0
C66 C65 C64 120.0
C66 C65 H65 120.0
C64 C65 H65 120.0
C65 C66 C61 120.0
C65 C66 H66 120.0
C61 C66 H66 120.0
C72 C71 C76 120.0
C72 C71 P3 116.1(6)
C76 C71 P3 123.9(6)
C73 C72 C71 120.0
C73 C72 H72 120.0
C71 C72 H72 120.0
C74 C73 C72 120.0
C74 C73 H73 120.0
C72 C73 H73 120.0
C73 C74 C75 120.0
C73 C74 H74 120.0
C75 C74 H74 120.0
C74 C75 C76 120.0
C74 C75 H75 120.0
C76 C75 H75 120.0
C75 C76 C71 120.0
C75 C76 H76 120.0
C71 C76 H76 120.0
C82 C81 C86 120.0
C82 C81 P3 119.8(5)
C86 C81 P3 120.1(5)
C83 C82 C81 120.0
C83 C82 H82 120.0
C81 C82 H82 120.0
C82 C83 C84 120.0
C82 C83 H83 120.0
C84 C83 H83 120.0
C85 C84 C83 120.0
C85 C84 H84 120.0
C83 C84 H84 120.0
C86 C85 C84 120.0
C86 C85 H85 120.0
C84 C85 H85 120.0
C85 C86 C81 120.0
C85 C86 H86 120.0
C81 C86 H86 120.0
C92 C91 C96 120.0
C92 C91 P3 117.7(6)
C96 C91 P3 122.2(6)
C93 C92 C91 120.0
C93 C92 H92 120.0
C91 C92 H92 120.0
C92 C93 C94 120.0
C92 C93 H93 120.0
C94 C93 H93 120.0
C95 C94 C93 120.0
C95 C94 H94 120.0
C93 C94 H94 120.0
C96 C95 C94 120.0
C96 C95 H95 120.0
C94 C95 H95 120.0
C95 C96 C91 120.0
C95 C96 H96 120.0
C91 C96 H96 120.0
C102 C101 C106 120.0
C102 C101 P4 115.3(5)
C106 C101 P4 124.7(5)
C101 C102 C103 120.0
C101 C102 H102 120.0
C103 C102 H102 120.0
C104 C103 C102 120.0
C104 C103 H103 120.0
C102 C103 H103 120.0
C103 C104 C105 120.0
C103 C104 H104 120.0
C105 C104 H104 120.0
C104 C105 C106 120.0
C104 C105 H105 120.0
C106 C105 H105 120.0
C105 C106 C101 120.0
C105 C106 H106 120.0
C101 C106 H106 120.0
C112 C111 C116 120.0
C112 C111 P4 122.7(7)
C116 C111 P4 117.2(6)
C111 C112 C113 120.0
C111 C112 H112 120.0
C113 C112 H112 120.0
C114 C113 C112 120.0
C114 C113 H113 120.0
C112 C113 H113 120.0
C113 C114 C115 120.0
C113 C114 H114 120.0
C115 C114 H114 120.0
C116 C115 C114 120.0
C116 C115 H115 120.0
C114 C115 H115 120.0
C115 C116 C111 120.0
C115 C116 H116 120.0
C111 C116 H116 120.0
C122 C121 C126 120.0
C122 C121 P4 118.5(6)
C126 C121 P4 121.2(6)
C121 C122 C123 120.0
C121 C122 H122 120.0
C123 C122 H122 120.0
C124 C123 C122 120.0
C124 C123 H123 120.0
C122 C123 H123 120.0
C123 C124 C125 120.0
C123 C124 H124 120.0
C125 C124 H124 120.0
C126 C125 C124 120.0
C126 C125 H125 120.0
C124 C125 H125 120.0
C125 C126 C121 120.0
C125 C126 H126 120.0
C121 C126 H126 120.0
C12 N1 C16 115.2(12)
C12 N1 Ru1 118.7(9)
C16 N1 Ru1 124.9(9)
C1 P1 C21 103.8(6)
C1 P1 C31 100.5(6)
C21 P1 C31 100.6(5)
C1 P1 Ru1 98.4(5)
C21 P1 Ru1 125.7(4)
C31 P1 Ru1 123.2(4)
C61 P2 C41 102.9(4)
C61 P2 C51 103.1(5)
C41 P2 C51 100.4(5)
C61 P2 Ru1 120.3(4)
C41 P2 Ru1 113.3(3)
C51 P2 Ru1 114.4(3)
C71 P3 C91 95.7(4)
C71 P3 C81 103.5(5)
C91 P3 C81 101.9(4)
C71 P3 Ru2 114.7(3)
C91 P3 Ru2 124.6(4)
C81 P3 Ru2 113.3(3)
C121 P4 C101 105.1(4)
C121 P4 C111 102.3(5)
C101 P4 C111 94.7(4)
C121 P4 Ru2 109.0(3)
C101 P4 Ru2 126.4(4)
C111 P4 Ru2 116.2(4)
Ru1 Cl1 Ru2 86.37(11)
Ru2 Cl2 Ru1 86.07(11)
Ru1 Cl3 Ru2 84.51(12)
N1 Ru1 P1 82.1(3)
N1 Ru1 P2 103.5(3)
P1 Ru1 P2 95.82(14)
N1 Ru1 Cl1 166.3(3)
P1 Ru1 Cl1 102.27(14)
P2 Ru1 Cl1 89.14(13)
N1 Ru1 Cl3 84.7(3)
P1 Ru1 Cl3 88.04(13)
P2 Ru1 Cl3 171.36(14)
Cl1 Ru1 Cl3 82.48(12)
N1 Ru1 Cl2 95.6(3)
P1 Ru1 Cl2 165.59(12)
P2 Ru1 Cl2 98.55(13)
Cl1 Ru1 Cl2 76.95(11)
Cl3 Ru1 Cl2 77.58(11)
P3 Ru2 P4 97.13(14)
P3 Ru2 Cl4 95.02(15)
P4 Ru2 Cl4 100.30(14)
P3 Ru2 Cl2 94.84(13)
P4 Ru2 Cl2 95.26(12)
Cl4 Ru2 Cl2 160.37(13)
P3 Ru2 Cl1 97.37(13)
P4 Ru2 Cl1 164.23(13)
Cl4 Ru2 Cl1 84.57(13)
Cl2 Ru2 Cl1 77.36(11)
P3 Ru2 Cl3 173.34(13)
P4 Ru2 Cl3 84.85(13)
Cl4 Ru2 Cl3 90.87(13)
Cl2 Ru2 Cl3 78.62(12)
Cl1 Ru2 Cl3 80.06(12)

loop_
_geom_bond_atom_site_label_1
_geom_bond_atom_site_label_2
_geom_bond_distance
C1 C12 1.455(19)
C1 P1 1.822(15)
C1 H1A 0.9700
C1 H1B 0.9700
C12 C13 1.341(19)
C12 N1 1.367(16)
C13 C14 1.38(2)
C13 H13 0.9300
C14 C15 1.38(2)
C14 H14 0.9300
C15 C16 1.362(19)
C15 H15 0.9300
C16 N1 1.397(17)
C16 C17 1.456(19)
C17 H17A 0.9600
C17 H17B 0.9600
C17 H17C 0.9600
C21 C22 1.3900
C21 C26 1.3900
C21 P1 1.846(8)
C22 C23 1.3900
C22 H22 0.9300
C23 C24 1.3900
C23 H23 0.9300
C24 C25 1.3900
C24 H24 0.9300
C25 C26 1.3900
C25 H25 0.9300
C26 H26 0.9300
C31 C32 1.3900
C31 C36 1.3900
C31 P1 1.847(10)
C32 C33 1.3900
C32 H32 0.9300
C33 C34 1.3900
C33 H33 0.9300
C34 C35 1.3900
C34 H34 0.9300
C35 C36 1.3900
C35 H35 0.9300
C36 H36 0.9300
C41 C42 1.3900
C41 C46 1.3900
C41 P2 1.858(8)
C42 C43 1.3900
C42 H42 0.9300
C43 C44 1.3900
C43 H43 0.9300
C44 C45 1.3900
C44 H44 0.9300
C45 C46 1.3900
C45 H45 0.9300
C46 H46 0.9300
C51 C52 1.3900
C51 C56 1.3900
C51 P2 1.872(8)
C52 C53 1.3900
C52 H52 0.9300
C53 C54 1.3900
C53 H53 0.9300
C54 C55 1.3900
C54 H54 0.9300
C55 C56 1.3900
C55 H55 0.9300
C56 H56 0.9300
C61 C62 1.3900
C61 C66 1.3900
C61 P2 1.840(8)
C62 C63 1.3900
C62 H62 0.9300
C63 C64 1.3900
C63 H63 0.9300
C64 C65 1.3900
C64 H64 0.9300
C65 C66 1.3900
C65 H65 0.9300
C66 H66 0.9300
C71 C72 1.3900
C71 C76 1.3900
C71 P3 1.830(7)
C72 C73 1.3900
C72 H72 0.9300
C73 C74 1.3900
C73 H73 0.9300
C74 C75 1.3900
C74 H74 0.9300
C75 C76 1.3900
C75 H75 0.9300
C76 H76 0.9300
C81 C82 1.3900
C81 C86 1.3900
C81 P3 1.857(7)
C82 C83 1.3900
C82 H82 0.9300
C83 C84 1.3900
C83 H83 0.9300
C84 C85 1.3900
C84 H84 0.9300
C85 C86 1.3900
C85 H85 0.9300
C86 H86 0.9300
C91 C92 1.3900
C91 C96 1.3900
C91 P3 1.856(7)
C92 C93 1.3900
C92 H92 0.9300
C93 C94 1.3900
C93 H93 0.9300
C94 C95 1.3900
C94 H94 0.9300
C95 C96 1.3900
C95 H95 0.9300
C96 H96 0.9300
C101 C102 1.3900
C101 C106 1.3900
C101 P4 1.834(7)
C102 C103 1.3900
C102 H102 0.9300
C103 C104 1.3900
C103 H103 0.9300
C104 C105 1.3900
C104 H104 0.9300
C105 C106 1.3900
C105 H105 0.9300
C106 H106 0.9300
C111 C112 1.3900
C111 C116 1.3900
C111 P4 1.856(8)
C112 C113 1.3900
C112 H112 0.9300
C113 C114 1.3900
C113 H113 0.9300
C114 C115 1.3900
C114 H114 0.9300
C115 C116 1.3900
C115 H115 0.9300
C116 H116 0.9300
C121 C122 1.3900
C121 C126 1.3900
C121 P4 1.834(7)
C122 C123 1.3900
C122 H122 0.9300
C123 C124 1.3900
C123 H123 0.9300
C124 C125 1.3900
C124 H124 0.9300
C125 C126 1.3900
C125 H125 0.9300
C126 H126 0.9300
N1 Ru1 2.144(12)
P1 Ru1 2.230(4)
P2 Ru1 2.282(4)
P3 Ru2 2.272(4)
P4 Ru2 2.286(4)
Cl1 Ru1 2.402(4)
Cl1 Ru2 2.481(3)
Cl2 Ru2 2.398(3)
Cl2 Ru1 2.498(3)
Cl3 Ru1 2.463(3)
Cl3 Ru2 2.507(4)
Cl4 Ru2 2.391(4)
